data_4075088
loop_
_publ_author_name
'Leung, Wing-Por'
'So, Cheuk-Wai'
'Chong, Kim-Hung'
'Kan, Kwok-Wai'
'Chan, Hoi-Shan'
'Mak, Thomas C. W.'

_publ_section_title
;
 Reactivity of Pyridyl-1-azaallyl Germanium(II) Chloride:&#x00A0;
 Synthesis of Novel Lithium Germinate [{(PhC&#x22EE;C)3Ge}3GeLi(Et2O)3]
 and Ge(II)&#x2212;M(I) (M = Cu and Au) Adducts
;
_journal_issue 11
_journal_name_full Organometallics
_journal_page_first 2851
_journal_paper_doi 10.1021/om060032g
_journal_volume 25
_journal_year 2006
_chemical_formula_sum 'C23 H36 Ge N2 Si2'
_chemical_formula_weight 469.31
_chemical_name_systematic
; 
 ? 
;
_space_group_IT_number 14
_symmetry_cell_setting monoclinic
_symmetry_space_group_name_Hall '-P 2yn'
_symmetry_space_group_name_H-M 'P 1 21/n 1'
_atom_sites_solution_hydrogens geom
_atom_sites_solution_primary direct
_atom_sites_solution_secondary difmap
_audit_creation_method SHELXL-97
_cell_angle_alpha 90.00
_cell_angle_beta 103.139(8)
_cell_angle_gamma 90.00
_cell_formula_units_Z 4
_cell_length_a 9.886(4)
_cell_length_b 13.942(5)
_cell_length_c 19.366(7)
_cell_measurement_temperature 293(2)
_cell_volume 2599.4(17)
_computing_cell_refinement 'BRUKER SMART CCD DIFFRACTOMETER'
_computing_data_collection 'BRUKER SMART CCD DIFFRACTOMETER'
_computing_data_reduction 'BRUKER SMART CCD DIFFRACTOMETER'
_computing_molecular_graphics 'SIEMENS SHELXTL'
_computing_publication_material 'SIEMENS SHELXTL'
_computing_structure_refinement 'SHELXL-97 (Sheldrick, 1997)'
_computing_structure_solution 'SHELXS-97 (Sheldrick, 1990)'
_diffrn_ambient_temperature 293(2)
_diffrn_measured_fraction_theta_full 0.991
_diffrn_measured_fraction_theta_max 0.991
_diffrn_measurement_device_type 'BRUKER SMART CCD DIFFRACTOMETER'
_diffrn_measurement_method 'OMEGA SCAN'
_diffrn_radiation_monochromator graphite
_diffrn_radiation_source 'fine-focus sealed tube'
_diffrn_radiation_type MoK\a
_diffrn_radiation_wavelength 0.71073
_diffrn_reflns_av_R_equivalents 0.0574
_diffrn_reflns_av_sigmaI/netI 0.0823
_diffrn_reflns_limit_h_max 9
_diffrn_reflns_limit_h_min -13
_diffrn_reflns_limit_k_max 17
_diffrn_reflns_limit_k_min -18
_diffrn_reflns_limit_l_max 25
_diffrn_reflns_limit_l_min -25
_diffrn_reflns_number 17301
_diffrn_reflns_theta_full 28.09
_diffrn_reflns_theta_max 28.09
_diffrn_reflns_theta_min 1.82
_exptl_absorpt_coefficient_mu 1.281
_exptl_absorpt_correction_T_max 1.0000
_exptl_absorpt_correction_T_min 0.690223
_exptl_absorpt_correction_type SADABS
_exptl_crystal_density_diffrn 1.199
_exptl_crystal_density_method 'not measured'
_exptl_crystal_F_000 992
_exptl_crystal_size_max 0.680
_exptl_crystal_size_mid 0.470
_exptl_crystal_size_min 0.442
_refine_diff_density_max 0.636
_refine_diff_density_min -0.498
_refine_diff_density_rms 0.072
_refine_ls_extinction_method none
_refine_ls_goodness_of_fit_ref 0.878
_refine_ls_hydrogen_treatment mixed
_refine_ls_matrix_type full
_refine_ls_number_parameters 253
_refine_ls_number_reflns 6274
_refine_ls_number_restraints 0
_refine_ls_restrained_S_all 0.878
_refine_ls_R_factor_all 0.0953
_refine_ls_R_factor_gt 0.0453
_refine_ls_shift/su_max 0.001
_refine_ls_shift/su_mean 0.000
_refine_ls_structure_factor_coef Fsqd
_refine_ls_weighting_details 'calc w=1/[\s^2^(Fo^2^)+(0.0569P)^2^+0.0000P] where P=(Fo^2^+2Fc^2^)/3'
_refine_ls_weighting_scheme calc
_refine_ls_wR_factor_gt 0.1003
_refine_ls_wR_factor_ref 0.1130
_reflns_number_gt 3587
_reflns_number_total 6274
_reflns_threshold_expression >2sigma(I)
_cod_data_source_file om060032gsi20060111_020034.cif
_cod_data_source_block scw204
_cod_depositor_comments
;
The following automatic conversions were performed:

'_symmetry_cell_setting' tag value 'MONCLINIC' was replaced with
'monoclinic' value as specified in the replacement file
'/home/robertas/cod-tools/perl-scripts/inputs/replacement_values.lst'.

Automatic conversion script
Id: cif_fix_values 3143 2015-03-26 13:38:13Z robertas 
;
_cod_original_cell_volume 2599.3(17)
_cod_original_sg_symbol_H-M P2(1)/n
_cod_database_code 4075088

loop_
_symmetry_equiv_pos_as_xyz
'x, y, z'
'-x+1/2, y+1/2, -z+1/2'
'-x, -y, -z'
'x-1/2, -y-1/2, z-1/2'

loop_
_atom_site_label
_atom_site_type_symbol
_atom_site_fract_x
_atom_site_fract_y
_atom_site_fract_z
_atom_site_U_iso_or_equiv
_atom_site_adp_type
_atom_site_occupancy
_atom_site_symmetry_multiplicity
_atom_site_calc_flag
_atom_site_refinement_flags
Ge1 Ge 0.50565(4) 0.83894(2) 0.592871(16) 0.03744(11) Uani 1 1 d .
Si1 Si 0.48217(10) 0.77490(7) 0.84683(4) 0.0402(2) Uani 1 1 d .
Si2 Si 0.82397(10) 0.79168(8) 0.65006(5) 0.0503(3) Uani 1 1 d .
N2 N 0.6632(3) 0.81250(18) 0.67185(13) 0.0385(6) Uani 1 1 d .
N1 N 0.3958(3) 0.73687(18) 0.63412(12) 0.0369(6) Uani 1 1 d .
C11 C 0.7558(3) 0.8446(2) 0.79822(16) 0.0409(7) Uani 1 1 d .
C20 C 0.4111(3) 0.9580(2) 0.62115(16) 0.0421(8) Uani 1 1 d .
C10 C 0.6430(3) 0.8049(2) 0.74076(15) 0.0345(7) Uani 1 1 d .
C6 C 0.5288(3) 0.7626(2) 0.75698(14) 0.0325(7) Uani 1 1 d .
C5 C 0.4291(3) 0.7083(2) 0.70323(15) 0.0356(7) Uani 1 1 d .
C7 C 0.5429(4) 0.8901(3) 0.89399(17) 0.0536(9) Uani 1 1 d .
H7A H 0.5161 0.8915 0.9386 0.080 Uiso 1 1 calc R
H7B H 0.5014 0.9433 0.8654 0.080 Uiso 1 1 calc R
H7C H 0.6422 0.8943 0.9020 0.080 Uiso 1 1 calc R
C4 C 0.3667(4) 0.6243(2) 0.72086(17) 0.0451(8) Uani 1 1 d .
H4A H 0.3904 0.6021 0.7673 0.054 Uiso 1 1 calc R
C1 C 0.3027(4) 0.6860(3) 0.58573(18) 0.0515(9) Uani 1 1 d .
H1A H 0.2822 0.7067 0.5389 0.062 Uiso 1 1 calc R
C8 C 0.5480(5) 0.6741(3) 0.90981(18) 0.0635(11) Uani 1 1 d .
H8A H 0.5208 0.6847 0.9537 0.095 Uiso 1 1 calc R
H8B H 0.6475 0.6714 0.9185 0.095 Uiso 1 1 calc R
H8C H 0.5095 0.6145 0.8894 0.095 Uiso 1 1 calc R
C12 C 0.8276(4) 0.7866(3) 0.85330(17) 0.0512(9) Uani 1 1 d .
H12A H 0.8054 0.7218 0.8537 0.061 Uiso 1 1 calc R
C23 C 0.5060(4) 1.0415(3) 0.6118(2) 0.0662(11) Uani 1 1 d .
H23A H 0.4677 1.1005 0.6243 0.099 Uiso 1 1 calc R
H23B H 0.5134 1.0445 0.5633 0.099 Uiso 1 1 calc R
H23C H 0.5966 1.0319 0.6419 0.099 Uiso 1 1 calc R
C22 C 0.3793(4) 0.9663(3) 0.69392(18) 0.0616(11) Uani 1 1 d .
H22A H 0.3349 1.0267 0.6977 0.092 Uiso 1 1 calc R
H22B H 0.4641 0.9624 0.7296 0.092 Uiso 1 1 calc R
H22C H 0.3186 0.9150 0.7004 0.092 Uiso 1 1 calc R
C13 C 0.9303(4) 0.8231(3) 0.90690(19) 0.0659(12) Uani 1 1 d .
H13A H 0.9784 0.7830 0.9425 0.079 Uiso 1 1 calc R
C16 C 0.7910(4) 0.9409(3) 0.79888(19) 0.0554(10) Uani 1 1 d .
H16A H 0.7464 0.9807 0.7622 0.067 Uiso 1 1 calc R
C3 C 0.2723(4) 0.5744(3) 0.6719(2) 0.0576(10) Uani 1 1 d .
H3A H 0.2316 0.5194 0.6853 0.069 Uiso 1 1 calc R
C2 C 0.2370(4) 0.6053(3) 0.60239(19) 0.0620(11) Uani 1 1 d .
H2A H 0.1716 0.5728 0.5683 0.074 Uiso 1 1 calc R
C9 C 0.2885(4) 0.7770(3) 0.83280(19) 0.0599(10) Uani 1 1 d .
H9A H 0.2637 0.7830 0.8777 0.090 Uiso 1 1 calc R
H9B H 0.2506 0.7185 0.8102 0.090 Uiso 1 1 calc R
H9C H 0.2519 0.8305 0.8033 0.090 Uiso 1 1 calc R
C21 C 0.2768(4) 0.9663(3) 0.5645(2) 0.0714(12) Uani 1 1 d .
H21A H 0.2255 1.0213 0.5741 0.107 Uiso 1 1 calc R
H21B H 0.2220 0.9096 0.5647 0.107 Uiso 1 1 calc R
H21C H 0.2983 0.9735 0.5188 0.107 Uiso 1 1 calc R
C15 C 0.8926(4) 0.9785(3) 0.8541(2) 0.0748(13) Uani 1 1 d .
H15A H 0.9140 1.0435 0.8550 0.090 Uiso 1 1 calc R
C14 C 0.9611(4) 0.9189(4) 0.9075(2) 0.0766(14) Uani 1 1 d .
H14A H 1.0291 0.9440 0.9443 0.092 Uiso 1 1 calc R
C19 C 0.9244(5) 0.6993(4) 0.7069(3) 0.1035(18) Uani 1 1 d .
H19A H 0.9444 0.7206 0.7553 0.155 Uiso 1 1 calc R
H19B H 1.0098 0.6880 0.6926 0.155 Uiso 1 1 calc R
H19C H 0.8715 0.6410 0.7026 0.155 Uiso 1 1 calc R
C18 C 0.7928(5) 0.7434(5) 0.5581(2) 0.129(2) Uani 1 1 d .
H18A H 0.7395 0.6854 0.5550 0.194 Uiso 1 1 calc R
H18B H 0.8802 0.7301 0.5465 0.194 Uiso 1 1 calc R
H18C H 0.7427 0.7899 0.5255 0.194 Uiso 1 1 calc R
C17 C 0.9295(7) 0.9009(4) 0.6538(4) 0.163(3) Uani 1 1 d .
H17A H 0.9471 0.9272 0.7008 0.244 Uiso 1 1 calc R
H17B H 0.8805 0.9471 0.6206 0.244 Uiso 1 1 calc R
H17C H 1.0162 0.8854 0.6420 0.244 Uiso 1 1 calc R

loop_
_atom_site_aniso_label
_atom_site_aniso_U_11
_atom_site_aniso_U_22
_atom_site_aniso_U_33
_atom_site_aniso_U_23
_atom_site_aniso_U_13
_atom_site_aniso_U_12
Ge1 0.0440(2) 0.0429(2) 0.02549(17) 0.00192(16) 0.00800(13) 0.00030(18)
Si1 0.0462(5) 0.0470(5) 0.0277(4) 0.0018(4) 0.0092(4) 0.0012(5)
Si2 0.0406(6) 0.0640(7) 0.0500(6) 0.0072(5) 0.0182(5) 0.0026(5)
N2 0.0379(15) 0.0485(16) 0.0288(13) 0.0057(11) 0.0069(12) -0.0013(12)
N1 0.0386(15) 0.0420(15) 0.0284(13) -0.0025(11) 0.0042(12) -0.0039(12)
C11 0.0347(17) 0.055(2) 0.0334(16) 0.0004(16) 0.0075(14) -0.0011(17)
C20 0.050(2) 0.0428(19) 0.0329(17) 0.0045(14) 0.0088(15) 0.0039(16)
C10 0.0351(17) 0.0368(16) 0.0293(16) 0.0048(13) 0.0025(14) 0.0037(14)
C6 0.0341(17) 0.0365(17) 0.0262(15) 0.0016(13) 0.0054(13) 0.0026(14)
C5 0.0392(18) 0.0378(17) 0.0311(16) -0.0003(13) 0.0109(14) 0.0025(15)
C7 0.059(2) 0.061(2) 0.041(2) -0.0092(18) 0.0117(18) 0.002(2)
C4 0.054(2) 0.0428(19) 0.0392(19) 0.0021(15) 0.0113(17) -0.0053(17)
C1 0.054(2) 0.064(2) 0.0322(18) -0.0012(16) -0.0004(17) -0.0085(19)
C8 0.083(3) 0.065(3) 0.042(2) 0.0127(18) 0.016(2) 0.004(2)
C12 0.043(2) 0.070(2) 0.0375(19) 0.0051(18) 0.0031(16) 0.0065(19)
C23 0.088(3) 0.050(2) 0.060(3) 0.0060(19) 0.015(2) -0.006(2)
C22 0.086(3) 0.054(2) 0.050(2) 0.0049(18) 0.026(2) 0.021(2)
C13 0.048(2) 0.102(4) 0.043(2) 0.004(2) -0.0002(18) 0.012(2)
C16 0.056(2) 0.060(2) 0.047(2) 0.0016(18) 0.0070(18) -0.014(2)
C3 0.070(3) 0.049(2) 0.056(2) -0.0051(18) 0.020(2) -0.022(2)
C2 0.064(3) 0.070(3) 0.046(2) -0.008(2) 0.0024(19) -0.028(2)
C9 0.053(2) 0.075(3) 0.056(2) -0.005(2) 0.0215(19) -0.003(2)
C21 0.062(3) 0.083(3) 0.061(3) -0.003(2) -0.002(2) 0.022(2)
C15 0.070(3) 0.086(3) 0.066(3) -0.011(2) 0.011(2) -0.027(3)
C14 0.055(3) 0.119(4) 0.050(3) -0.017(3) -0.002(2) -0.016(3)
C19 0.091(4) 0.142(5) 0.084(3) 0.033(3) 0.034(3) 0.067(3)
C18 0.077(3) 0.258(8) 0.058(3) -0.029(4) 0.025(3) 0.043(4)
C17 0.134(5) 0.106(4) 0.298(10) -0.016(5) 0.150(6) -0.042(4)

loop_
_atom_type_symbol
_atom_type_description
_atom_type_scat_dispersion_real
_atom_type_scat_dispersion_imag
_atom_type_scat_source
C C 0.0033 0.0016 'International Tables Vol C Tables 4.2.6.8 and 6.1.1.4'
H H 0.0000 0.0000 'International Tables Vol C Tables 4.2.6.8 and 6.1.1.4'
N N 0.0061 0.0033 'International Tables Vol C Tables 4.2.6.8 and 6.1.1.4'
Si Si 0.0817 0.0704 'International Tables Vol C Tables 4.2.6.8 and 6.1.1.4'
Ge Ge 0.1547 1.8001 'International Tables Vol C Tables 4.2.6.8 and 6.1.1.4'

loop_
_geom_angle_atom_site_label_1
_geom_angle_atom_site_label_2
_geom_angle_atom_site_label_3
_geom_angle
N2 Ge1 C20 106.00(12)
N2 Ge1 N1 87.87(10)
C20 Ge1 N1 98.27(12)
C9 Si1 C7 105.11(17)
C9 Si1 C8 107.35(19)
C7 Si1 C8 107.40(17)
C9 Si1 C6 108.68(15)
C7 Si1 C6 113.83(15)
C8 Si1 C6 113.92(15)
N2 Si2 C19 111.55(18)
N2 Si2 C17 112.9(2)
C19 Si2 C17 109.5(3)
N2 Si2 C18 109.09(18)
C19 Si2 C18 105.6(3)
C17 Si2 C18 107.8(3)
C10 N2 Si2 123.4(2)
C10 N2 Ge1 120.0(2)
Si2 N2 Ge1 116.51(13)
C1 N1 C5 120.0(3)
C1 N1 Ge1 115.4(2)
C5 N1 Ge1 123.5(2)
C16 C11 C12 118.1(3)
C16 C11 C10 120.6(3)
C12 C11 C10 121.3(3)
C22 C20 C21 109.4(3)
C22 C20 C23 108.3(3)
C21 C20 C23 108.3(3)
C22 C20 Ge1 121.1(2)
C21 C20 Ge1 104.3(2)
C23 C20 Ge1 104.8(2)
C6 C10 N2 123.7(3)
C6 C10 C11 120.2(3)
N2 C10 C11 116.0(3)
C10 C6 C5 120.9(3)
C10 C6 Si1 123.5(2)
C5 C6 Si1 115.5(2)
N1 C5 C4 117.5(3)
N1 C5 C6 121.2(3)
C4 C5 C6 121.3(3)
C3 C4 C5 121.9(3)
N1 C1 C2 123.3(3)
C13 C12 C11 121.5(4)
C14 C13 C12 119.5(4)
C11 C16 C15 120.5(4)
C4 C3 C2 120.1(3)
C1 C2 C3 117.2(3)
C14 C15 C16 119.7(4)
C13 C14 C15 120.7(4)

loop_
_geom_bond_atom_site_label_1
_geom_bond_atom_site_label_2
_geom_bond_distance
Ge1 N2 1.954(3)
Ge1 C20 2.040(3)
Ge1 N1 2.059(3)
Si1 C9 1.872(4)
Si1 C7 1.877(4)
Si1 C8 1.878(4)
Si1 C6 1.906(3)
Si2 N2 1.759(3)
Si2 C19 1.832(4)
Si2 C17 1.838(5)
Si2 C18 1.862(5)
N2 C10 1.398(4)
N1 C1 1.355(4)
N1 C5 1.363(4)
C11 C16 1.386(5)
C11 C12 1.397(4)
C11 C10 1.492(4)
C20 C22 1.517(4)
C20 C21 1.523(5)
C20 C23 1.532(5)
C10 C6 1.372(4)
C6 C5 1.471(4)
C5 C4 1.401(4)
C4 C3 1.360(5)
C1 C2 1.373(5)
C12 C13 1.373(5)
C13 C14 1.370(6)
C16 C15 1.393(5)
C3 C2 1.381(5)
C15 C14 1.379(6)
